data_7052226
loop_
_publ_author_name
'Kumar, K. V. P. Pavan'
'Kumar, N. Satish'
'Kumara Swamy, K. C.'

_publ_section_title
;
 Structurally diverse penta- and hexacoordinate phosphorus compounds
 from the reaction of diethyl or diisopropyl azodicarboxylates with
 phosphorus(iii) compounds
;
_journal_issue 5
_journal_name_full 'New Journal of Chemistry'
_journal_page_first 717
_journal_paper_doi 10.1039/b514839a
_journal_volume 30
_journal_year 2006
_chemical_formula_sum 'C41 H55 N4 O6 P'
_chemical_formula_weight 730.86
_chemical_name_systematic
;
?
;
_space_group_IT_number 62
_symmetry_cell_setting orthorhombic
_symmetry_space_group_name_Hall '-P 2ac 2n'
_symmetry_space_group_name_H-M 'P n m a'
_atom_sites_solution_hydrogens geom
_atom_sites_solution_primary direct
_atom_sites_solution_secondary difmap
_audit_creation_method SHELXL-97
_cell_angle_alpha 90.00
_cell_angle_beta 90.00
_cell_angle_gamma 90.00
_cell_formula_units_Z 4
_cell_length_a 17.235(3)
_cell_length_b 18.659(4)
_cell_length_c 13.113(3)
_cell_measurement_temperature 293(2)
_cell_volume 4217.0(15)
_computing_structure_refinement 'SHELXL-97 (Sheldrick, 1997)'
_computing_structure_solution 'SHELXS-97 (Sheldrick, 1990)'
_diffrn_ambient_temperature 293(2)
_diffrn_measured_fraction_theta_full 0.906
_diffrn_measured_fraction_theta_max 0.906
_diffrn_radiation_monochromator graphite
_diffrn_radiation_source 'fine-focus sealed tube'
_diffrn_radiation_type MoK\a
_diffrn_radiation_wavelength 0.71073
_diffrn_reflns_av_R_equivalents 0.0615
_diffrn_reflns_av_sigmaI/netI 0.0472
_diffrn_reflns_limit_h_max 22
_diffrn_reflns_limit_h_min -22
_diffrn_reflns_limit_k_max 21
_diffrn_reflns_limit_k_min -24
_diffrn_reflns_limit_l_max 15
_diffrn_reflns_limit_l_min -17
_diffrn_reflns_number 26032
_diffrn_reflns_theta_full 28.23
_diffrn_reflns_theta_max 28.23
_diffrn_reflns_theta_min 1.90
_exptl_absorpt_coefficient_mu 0.113
_exptl_absorpt_correction_T_max 0.9888
_exptl_absorpt_correction_T_min 0.9669
_exptl_absorpt_correction_type 'EMPIRICAL, SADABS'
_exptl_crystal_colour COLOURLESS
_exptl_crystal_density_diffrn 1.151
_exptl_crystal_density_method 'not measured'
_exptl_crystal_description NEEDLES
_exptl_crystal_F_000 1568
_exptl_crystal_size_max 0.30
_exptl_crystal_size_mid 0.10
_exptl_crystal_size_min 0.10
_refine_diff_density_max 0.191
_refine_diff_density_min -0.198
_refine_diff_density_rms 0.036
_refine_ls_extinction_coef 0.0019(5)
_refine_ls_extinction_expression Fc^*^=kFc[1+0.001xFc^2^\l^3^/sin(2\q)]^-1/4^
_refine_ls_extinction_method SHELXL
_refine_ls_goodness_of_fit_ref 0.989
_refine_ls_hydrogen_treatment mixed
_refine_ls_matrix_type full
_refine_ls_number_parameters 339
_refine_ls_number_reflns 5200
_refine_ls_number_restraints 388
_refine_ls_restrained_S_all 0.980
_refine_ls_R_factor_all 0.1132
_refine_ls_R_factor_gt 0.0487
_refine_ls_shift/su_max 0.001
_refine_ls_shift/su_mean 0.000
_refine_ls_structure_factor_coef Fsqd
_refine_ls_weighting_details 'w=1/[\s^2^(Fo^2^)+(0.0822P)^2^+0.0277P] where P=(Fo^2^+2Fc^2^)/3'
_refine_ls_weighting_scheme calc
_refine_ls_wR_factor_gt 0.1300
_refine_ls_wR_factor_ref 0.1640
_reflns_number_gt 2460
_reflns_number_total 5200
_reflns_threshold_expression >2sigma(I)
_cod_data_source_file b514839a.txt
_cod_data_source_block compd13b
_cod_depositor_comments
;
The following automatic conversions were performed:
'_symmetry_cell_setting' value 'ORTHORHOMBIC' changed to 'orthorhombic'
according to '/home/saulius/struct/CIF-dictionaries/cif_core.dic'
dictionary named 'cif_core.dic' version 2.4.1 from 2010-06-29.

Automatic conversion script
Id: cif_fix_enum 1527 2010-12-29 10:47:43Z saulius 

The following automatic conversions were performed:

'_refine_ls_weighting_scheme' value 'calc
w=1/[\s^2^(Fo^2^)+(0.0822P)^2^+0.0277P] where P=(Fo^2^+2Fc^2^)/3' was
changed to 'calc'. New tag '_refine_ls_weighting_details' was
created. The value of the new tag was set to
'w=1/[\s^2^(Fo^2^)+(0.0822P)^2^+0.0277P] where P=(Fo^2^+2Fc^2^)/3'.

Automatic conversion script
Id: cif_fix_values 3143 2015-03-26 13:38:13Z robertas 
;
_cod_original_sg_symbol_H-M Pnma
_cod_database_code 7052226

loop_
_symmetry_equiv_pos_as_xyz
'x, y, z'
'-x+1/2, -y, z+1/2'
'-x, y+1/2, -z'
'x+1/2, -y+1/2, -z+1/2'
'-x, -y, -z'
'x-1/2, y, -z-1/2'
'x, -y-1/2, z'
'-x-1/2, y-1/2, z-1/2'

loop_
_atom_site_label
_atom_site_type_symbol
_atom_site_fract_x
_atom_site_fract_y
_atom_site_fract_z
_atom_site_U_iso_or_equiv
_atom_site_adp_type
_atom_site_occupancy
_atom_site_calc_flag
_atom_site_refinement_flags
_atom_site_disorder_assembly
_atom_site_disorder_group
P P 0.25458(4) 0.2500 0.56912(5) 0.0574(3) Uani 1 d SU . .
O1 O 0.30299(7) 0.17772(7) 0.57410(8) 0.0551(4) Uani 1 d U . .
O2 O 0.23990(9) 0.2500 0.69967(12) 0.0584(5) Uani 1 d SU . .
C24 C 0.16585(14) 0.2500 0.72376(19) 0.0535(7) Uani 1 d SU . .
N2 N 0.11440(12) 0.2500 0.65404(16) 0.0605(6) Uani 1 d SU . .
N1 N 0.15763(12) 0.2500 0.56120(16) 0.0695(7) Uani 1 d SU . .
O3 O 0.14639(11) 0.2500 0.82059(13) 0.0770(6) Uani 1 d SDU . .
C25 C 0.2070(2) 0.2560(7) 0.8985(3) 0.0729(15) Uani 0.50 d PDU A -1
H25 H 0.2532 0.2790 0.8701 0.087 Uiso 0.50 calc PR A -1
C26 C 0.1753(5) 0.2996(4) 0.9857(4) 0.135(3) Uani 0.50 d PDU A -1
H26A H 0.1669 0.3480 0.9636 0.203 Uiso 0.50 calc PR A -1
H26B H 0.2118 0.2993 1.0411 0.203 Uiso 0.50 calc PR A -1
H26C H 0.1270 0.2793 1.0082 0.203 Uiso 0.50 calc PR A -1
C27 C 0.2246(4) 0.1801(4) 0.9279(5) 0.1078(19) Uani 0.50 d PDU A -1
H27A H 0.2460 0.1552 0.8703 0.162 Uiso 0.50 calc PR A -1
H27B H 0.1778 0.1567 0.9493 0.162 Uiso 0.50 calc PR A -1
H27C H 0.2614 0.1797 0.9828 0.162 Uiso 0.50 calc PR A -1
C28 C 0.1098(2) 0.2153(3) 0.4776(3) 0.0649(11) Uani 0.50 d PU B -1
O4 O 0.12492(19) 0.16499(19) 0.4268(2) 0.0886(10) Uani 0.50 d PU B -1
O5 O 0.04853(14) 0.2500 0.47287(18) 0.1097(9) Uani 1 d SDU . .
C29 C -0.0094(3) 0.2325(8) 0.3932(4) 0.111(5) Uani 0.50 d PDU B -1
H29 H -0.0083 0.1812 0.3774 0.134 Uiso 0.50 calc PR B -1
C30 C 0.0103(4) 0.2751(10) 0.3022(5) 0.226(11) Uani 0.50 d PDU B -1
H30A H 0.0656 0.2764 0.2940 0.339 Uiso 0.50 calc PR B -1
H30B H -0.0090 0.3230 0.3102 0.339 Uiso 0.50 calc PR B -1
H30C H -0.0128 0.2536 0.2430 0.339 Uiso 0.50 calc PR B -1
C31 C -0.0861(3) 0.2531(15) 0.4403(4) 0.207(4) Uani 0.50 d PDU B -1
H31A H -0.0813 0.2534 0.5132 0.311 Uiso 0.50 calc PR B -1
H31B H -0.1251 0.2191 0.4204 0.311 Uiso 0.50 calc PR B -1
H31C H -0.1008 0.3000 0.4171 0.311 Uiso 0.50 calc PR B -1
N3 N 0.26481(12) 0.2500 0.43615(16) 0.0586(6) Uani 1 d SU . .
C32 C 0.3018(3) 0.1955(3) 0.3719(3) 0.0715(12) Uani 0.50 d PU C -1
H32 H 0.3239 0.1532 0.3957 0.086 Uiso 0.50 calc PR C -1
N4 N 0.2989(3) 0.2149(4) 0.2776(6) 0.091(2) Uani 0.50 d PU C -1
C34 C 0.2375(3) 0.2947(3) 0.3730(3) 0.0711(12) Uani 0.50 d PU C -1
H34 H 0.2074 0.3341 0.3906 0.085 Uiso 0.50 calc PR C -1
C33 C 0.2576(4) 0.2777(5) 0.2778(7) 0.082(2) Uani 0.50 d PU C -1
H33 H 0.2455 0.3044 0.2201 0.098 Uiso 0.50 calc PR C -1
C1 C 0.33732(10) 0.14575(11) 0.66112(13) 0.0571(5) Uani 1 d U . .
C2 C 0.31266(11) 0.07838(12) 0.69406(15) 0.0649(5) Uani 1 d U . .
C3 C 0.35033(13) 0.05205(14) 0.77979(17) 0.0801(7) Uani 1 d U . .
H3 H 0.3347 0.0080 0.8058 0.096 Uiso 1 calc R . .
C4 C 0.40999(13) 0.08802(14) 0.82861(17) 0.0809(7) Uani 1 d U . .
C5 C 0.43489(11) 0.15169(13) 0.78872(15) 0.0696(6) Uani 1 d U . .
H5 H 0.4764 0.1753 0.8192 0.084 Uiso 1 calc R . .
C6 C 0.39976(10) 0.18174(11) 0.70402(14) 0.0553(5) Uani 1 d U . .
C7 C 0.43158(14) 0.2500 0.6582(2) 0.0554(7) Uani 1 d SU . .
H7A H 0.4205 0.2500 0.5857 0.067 Uiso 1 calc SR . .
H7B H 0.4875 0.2500 0.6662 0.067 Uiso 1 calc SR . .
C14 C 0.25011(13) 0.03359(12) 0.64045(18) 0.0759(6) Uani 1 d U . .
C15 C 0.27225(17) 0.02218(15) 0.5279(2) 0.1032(9) Uani 1 d U . .
H15A H 0.2732 0.0676 0.4935 0.155 Uiso 1 calc R . .
H15B H 0.2347 -0.0085 0.4960 0.155 Uiso 1 calc R . .
H15C H 0.3226 0.0004 0.5241 0.155 Uiso 1 calc R . .
C16 C 0.17135(13) 0.07006(17) 0.6471(2) 0.1195(11) Uani 1 d U . .
H16A H 0.1598 0.0808 0.7170 0.179 Uiso 1 calc R . .
H16B H 0.1322 0.0387 0.6201 0.179 Uiso 1 calc R . .
H16C H 0.1723 0.1137 0.6083 0.179 Uiso 1 calc R . .
C17 C 0.2420(2) -0.04098(16) 0.6873(3) 0.1335(12) Uani 1 d U . .
H17A H 0.2906 -0.0659 0.6822 0.200 Uiso 1 calc R . .
H17B H 0.2027 -0.0673 0.6514 0.200 Uiso 1 calc R . .
H17C H 0.2276 -0.0366 0.7577 0.200 Uiso 1 calc R . .
C18 C 0.44855(17) 0.05505(19) 0.9212(2) 0.1284(12) Uani 1 d U . .
H18A H 0.4487 0.0038 0.9146 0.193 Uiso 1 calc R . .
H18B H 0.4204 0.0684 0.9815 0.193 Uiso 1 calc R . .
H18C H 0.5010 0.0721 0.9262 0.193 Uiso 1 calc R . .
C1S C 0.5050(9) -0.0333(14) 0.5546(15) 0.235(7) Uani 0.50 d PDU D -1
C2S C 0.507(2) 0.0382(14) 0.5656(15) 0.240(9) Uani 0.50 d PDU D -1
H2S H 0.5127 0.0588 0.6297 0.288 Uiso 0.50 calc PR D -1
C3S C 0.4988(15) 0.0804(14) 0.4803(17) 0.256(8) Uani 0.50 d PDU D -1
H3S H 0.5076 0.1296 0.4831 0.307 Uiso 0.50 calc PR D -1
C4S C 0.4786(17) 0.0490(16) 0.3945(14) 0.273(9) Uani 0.50 d PDU D -1
H4S H 0.4639 0.0768 0.3389 0.327 Uiso 0.50 calc PR D -1
C5S C 0.4790(16) -0.0211(17) 0.3865(15) 0.250(9) Uani 0.50 d PDU D -1
H5S H 0.4711 -0.0414 0.3225 0.300 Uiso 0.50 calc PR D -1
C6S C 0.4900(16) -0.0642(15) 0.4646(18) 0.256(8) Uani 0.50 d PDU D -1
H6S H 0.4874 -0.1138 0.4576 0.308 Uiso 0.50 calc PR D -1
C7S C 0.5111(19) -0.0795(16) 0.6371(16) 0.416(15) Uani 0.50 d PDU D -1
H7S1 H 0.5070 -0.1281 0.6139 0.623 Uiso 0.50 calc PR D -1
H7S2 H 0.4702 -0.0697 0.6848 0.623 Uiso 0.50 calc PR D -1
H7S3 H 0.5604 -0.0727 0.6699 0.623 Uiso 0.50 calc PR D -1

loop_
_atom_site_aniso_label
_atom_site_aniso_U_11
_atom_site_aniso_U_22
_atom_site_aniso_U_33
_atom_site_aniso_U_23
_atom_site_aniso_U_13
_atom_site_aniso_U_12
P 0.0355(4) 0.0948(6) 0.0420(4) 0.000 -0.0021(3) 0.000
O1 0.0425(7) 0.0743(9) 0.0485(7) 0.0013(6) -0.0037(5) -0.0036(6)
O2 0.0327(9) 0.1010(15) 0.0416(9) 0.000 -0.0012(7) 0.000
C24 0.0405(14) 0.0704(18) 0.0496(14) 0.000 0.0030(11) 0.000
N2 0.0363(11) 0.0945(18) 0.0508(12) 0.000 -0.0009(10) 0.000
N1 0.0368(11) 0.128(2) 0.0436(12) 0.000 -0.0068(9) 0.000
O3 0.0474(11) 0.1357(19) 0.0479(11) 0.000 0.0045(9) 0.000
C25 0.065(2) 0.105(5) 0.0486(16) -0.006(6) -0.0038(15) 0.008(7)
C26 0.169(7) 0.160(6) 0.076(4) -0.039(4) 0.001(4) 0.042(5)
C27 0.118(5) 0.113(4) 0.092(5) 0.017(4) -0.017(4) 0.025(4)
C28 0.050(2) 0.087(3) 0.058(2) -0.004(2) -0.0052(18) -0.008(2)
O4 0.075(2) 0.110(3) 0.081(2) -0.0279(19) -0.0130(17) -0.0118(19)
O5 0.0652(16) 0.171(3) 0.0933(17) 0.000 -0.0416(13) 0.000
C29 0.076(3) 0.171(14) 0.087(3) -0.016(4) -0.046(2) 0.014(4)
C30 0.162(6) 0.40(3) 0.117(4) 0.078(10) -0.073(4) -0.068(11)
C31 0.072(3) 0.410(13) 0.139(5) -0.115(12) -0.045(3) 0.042(12)
N3 0.0507(13) 0.0816(16) 0.0435(12) 0.000 -0.0008(10) 0.000
C32 0.089(4) 0.066(3) 0.059(3) -0.001(2) 0.017(2) 0.002(3)
N4 0.134(6) 0.085(3) 0.056(3) 0.000(2) 0.023(4) 0.004(4)
C34 0.091(4) 0.070(3) 0.052(3) 0.002(2) -0.007(2) 0.010(3)
C33 0.123(6) 0.079(4) 0.044(3) 0.007(2) -0.004(4) -0.012(4)
C1 0.0439(10) 0.0759(14) 0.0515(10) 0.0043(10) -0.0006(8) -0.0033(9)
C2 0.0538(11) 0.0753(14) 0.0656(12) 0.0069(11) 0.0020(10) -0.0090(10)
C3 0.0654(14) 0.0919(17) 0.0831(15) 0.0268(13) -0.0019(12) -0.0105(12)
C4 0.0569(13) 0.1072(19) 0.0785(15) 0.0313(14) -0.0098(11) -0.0040(13)
C5 0.0445(11) 0.0960(17) 0.0684(13) 0.0103(12) -0.0098(10) -0.0038(11)
C6 0.0370(9) 0.0717(13) 0.0572(11) 0.0019(9) -0.0001(8) -0.0001(9)
C7 0.0330(13) 0.0712(18) 0.0620(16) 0.000 -0.0019(11) 0.000
C14 0.0661(14) 0.0752(15) 0.0864(16) -0.0016(12) -0.0034(11) -0.0170(12)
C15 0.113(2) 0.094(2) 0.103(2) -0.0250(15) 0.0000(16) -0.0150(17)
C16 0.0558(15) 0.122(2) 0.180(3) -0.047(2) -0.0011(17) -0.0250(15)
C17 0.148(3) 0.103(2) 0.150(3) 0.026(2) -0.029(2) -0.055(2)
C18 0.094(2) 0.174(3) 0.117(2) 0.077(2) -0.0366(17) -0.016(2)
C1S 0.079(8) 0.381(16) 0.245(16) -0.063(13) 0.031(11) 0.058(13)
C2S 0.141(17) 0.389(16) 0.190(16) -0.161(12) 0.043(14) 0.016(19)
C3S 0.186(15) 0.326(15) 0.257(19) -0.125(13) 0.065(15) -0.054(15)
C4S 0.188(18) 0.410(19) 0.220(17) -0.063(16) 0.042(14) -0.085(19)
C5S 0.111(10) 0.42(2) 0.218(15) -0.183(15) 0.049(12) -0.065(15)
C6S 0.103(11) 0.324(14) 0.342(18) -0.160(15) 0.091(15) 0.015(13)
C7S 0.158(18) 0.63(3) 0.46(2) 0.18(2) 0.05(2) 0.11(2)

loop_
_atom_type_symbol
_atom_type_description
_atom_type_scat_dispersion_real
_atom_type_scat_dispersion_imag
_atom_type_scat_source
C C 0.0033 0.0016 'International Tables Vol C Tables 4.2.6.8 and 6.1.1.4'
H H 0.0000 0.0000 'International Tables Vol C Tables 4.2.6.8 and 6.1.1.4'
N N 0.0061 0.0033 'International Tables Vol C Tables 4.2.6.8 and 6.1.1.4'
O O 0.0106 0.0060 'International Tables Vol C Tables 4.2.6.8 and 6.1.1.4'
P P 0.1023 0.0942 'International Tables Vol C Tables 4.2.6.8 and 6.1.1.4'

loop_
_geom_angle_atom_site_label_1
_geom_angle_atom_site_label_2
_geom_angle_atom_site_label_3
_geom_angle
_geom_angle_site_symmetry_1
_geom_angle_site_symmetry_3
_geom_angle_publ_flag
O1 P O1 116.36(9) 7_565 . ?
O1 P N1 121.82(5) 7_565 . ?
O1 P N1 121.82(5) . . ?
O1 P O2 92.07(5) 7_565 . ?
O1 P O2 92.07(5) . . ?
N1 P O2 85.14(9) . . ?
O1 P N3 89.32(6) 7_565 . ?
O1 P N3 89.32(6) . . ?
N1 P N3 92.22(11) . . ?
O2 P N3 177.36(10) . . ?
C1 O1 P 127.61(12) . . ?
C24 O2 P 112.31(15) . . ?
N2 C24 O3 121.1(2) . . ?
N2 C24 O2 120.2(2) . . ?
O3 C24 O2 118.7(2) . . ?
C24 N2 N1 104.41(19) . . ?
N2 N1 C28 109.5(2) . . ?
N2 N1 C28 109.5(2) . 7_565 ?
C28 N1 C28 50.5(4) . 7_565 ?
N2 N1 P 117.91(15) . . ?
C28 N1 P 125.9(2) . . ?
C28 N1 P 125.9(2) 7_565 . ?
C24 O3 C25 119.5(2) . 7_565 ?
C24 O3 C25 119.5(2) . . ?
C25 O3 C25 8.7(11) 7_565 . ?
O3 C25 C27 104.6(7) . . ?
O3 C25 C26 108.2(5) . . ?
C27 C25 C26 112.9(6) . . ?
O4 C28 O5 125.0(4) . . ?
O4 C28 N1 128.9(4) . . ?
O5 C28 N1 106.0(3) . . ?
C28 O5 C28 62.9(4) 7_565 . ?
C28 O5 C29 136.4(4) 7_565 . ?
C28 O5 C29 119.6(5) . . ?
C28 O5 C29 119.6(5) 7_565 7_565 ?
C28 O5 C29 136.4(4) . 7_565 ?
C29 O5 C29 25.4(11) . 7_565 ?
C30 C29 O5 107.3(7) . . ?
C30 C29 C31 113.3(12) . . ?
O5 C29 C31 104.2(5) . . ?
C34 N3 C34 82.4(4) 7_565 . ?
C34 N3 C32 104.1(3) 7_565 7_565 ?
C34 N3 C32 47.8(3) . 7_565 ?
C34 N3 C32 47.8(3) 7_565 . ?
C34 N3 C32 104.1(3) . . ?
C32 N3 C32 87.9(4) 7_565 . ?
C34 N3 P 127.8(2) 7_565 . ?
C34 N3 P 127.8(2) . . ?
C32 N3 P 128.0(2) 7_565 . ?
C32 N3 P 128.0(2) . . ?
N4 C32 N3 109.8(5) . . ?
C32 N4 C33 105.0(8) . . ?
N3 C34 C33 111.1(5) . . ?
C34 C33 N4 109.8(9) . . ?
C6 C1 C2 123.13(18) . . ?
C6 C1 O1 116.53(17) . . ?
C2 C1 O1 120.08(17) . . ?
C3 C2 C1 115.28(19) . . ?
C3 C2 C14 120.5(2) . . ?
C1 C2 C14 124.24(19) . . ?
C4 C3 C2 123.4(2) . . ?
C5 C4 C3 118.5(2) . . ?
C5 C4 C18 121.5(2) . . ?
C3 C4 C18 120.0(2) . . ?
C4 C5 C6 121.5(2) . . ?
C5 C6 C1 117.95(19) . . ?
C5 C6 C7 120.12(19) . . ?
C1 C6 C7 121.88(18) . . ?
C6 C7 C6 114.9(2) . 7_565 ?
C16 C14 C17 107.7(2) . . ?
C16 C14 C2 110.9(2) . . ?
C17 C14 C2 112.1(2) . . ?
C16 C14 C15 109.7(2) . . ?
C17 C14 C15 106.4(2) . . ?
C2 C14 C15 109.90(19) . . ?
C6S C1S C2S 121.8(12) . . ?
C6S C1S C7S 115.8(17) . . ?
C2S C1S C7S 122.1(16) . . ?
C1S C2S C3S 118.7(11) . . ?
C4S C3S C2S 117.8(13) . . ?
C5S C4S C3S 120.7(14) . . ?
C4S C5S C6S 123.2(15) . . ?
C5S C6S C1S 116.8(13) . . ?

loop_
_geom_bond_atom_site_label_1
_geom_bond_atom_site_label_2
_geom_bond_distance
_geom_bond_site_symmetry_2
_geom_bond_publ_flag
P O1 1.5873(13) 7_565 ?
P O1 1.5873(13) . ?
P N1 1.674(2) . ?
P O2 1.7306(18) . ?
P N3 1.752(2) . ?
O1 C1 1.417(2) . ?
O2 C24 1.315(3) . ?
C24 N2 1.274(3) . ?
C24 O3 1.313(3) . ?
N2 N1 1.427(3) . ?
N1 C28 1.516(4) . ?
N1 C28 1.516(4) 7_565 ?
O3 C25 1.465(4) 7_565 ?
O3 C25 1.465(4) . ?
C25 C27 1.498(12) . ?
C25 C26 1.506(8) . ?
C28 O4 1.180(5) . ?
C28 O5 1.241(4) . ?
O5 C28 1.241(4) 7_565 ?
O5 C29 1.482(5) . ?
O5 C29 1.482(5) 7_565 ?
C29 C30 1.473(12) . ?
C29 C31 1.509(8) . ?
N3 C34 1.266(4) 7_565 ?
N3 C34 1.266(4) . ?
N3 C32 1.466(5) 7_565 ?
N3 C32 1.466(5) . ?
C32 N4 1.290(8) . ?
N4 C33 1.371(7) . ?
C34 C33 1.334(10) . ?
C1 C6 1.388(3) . ?
C1 C2 1.396(3) . ?
C2 C3 1.388(3) . ?
C2 C14 1.535(3) . ?
C3 C4 1.385(3) . ?
C4 C5 1.367(3) . ?
C4 C18 1.514(3) . ?
C5 C6 1.384(3) . ?
C6 C7 1.511(2) . ?
C7 C6 1.511(2) 7_565 ?
C14 C16 1.521(3) . ?
C14 C17 1.527(3) . ?
C14 C15 1.539(3) . ?
C1S C6S 1.339(12) . ?
C1S C2S 1.343(12) . ?
C1S C7S 1.39(3) . ?
C2S C3S 1.376(12) . ?
C3S C4S 1.315(12) . ?
C4S C5S 1.314(13) . ?
C5S C6S 1.316(12) . ?
